data_2226109
loop_
_publ_author_name
'Loh, Wan-Sin'
'Fun, Hoong-Kun'
'Viji, A. J.'
'Sarveswari, S.'
'Vijayakumar, V.'

_publ_section_title
;
 (2<i>E</i>,4<i>E</i>)-1-(6-Chloro-2-methyl-4-phenyl-3-quinolyl)-5-phenylpenta-2,4-dien-1-one
;
_journal_coeditor_code FJ2295
_journal_issue 6
_journal_name_full 'Acta Crystallographica Section E'
_journal_page_first o1321
_journal_paper_doi 10.1107/S1600536810016429
_journal_volume 66
_journal_year 2010
_chemical_formula_iupac 'C27 H20 Cl N O'
_chemical_formula_moiety 'C27 H20 Cl N O'
_chemical_formula_sum 'C27 H20 Cl N O'
_chemical_formula_weight 409.89
_chemical_name_systematic
;
(2<i>E</i>,4<i>E</i>)-1-(6-Chloro-2-methyl-4-phenyl-3-quinolyl)-
5-phenylpenta-2,4-dien-1-one
;
_space_group_IT_number 14
_symmetry_cell_setting monoclinic
_symmetry_space_group_name_Hall '-P 2ybc'
_symmetry_space_group_name_H-M 'P 1 21/c 1'
_atom_sites_solution_hydrogens geom
_atom_sites_solution_primary direct
_atom_sites_solution_secondary difmap
_audit_creation_method SHELXL-97
_cell_angle_alpha 90.00
_cell_angle_beta 94.6200(10)
_cell_angle_gamma 90.00
_cell_formula_units_Z 4
_cell_length_a 6.2464(3)
_cell_length_b 22.5672(11)
_cell_length_c 15.2748(7)
_cell_measurement_reflns_used 7467
_cell_measurement_temperature 100.00(10)
_cell_measurement_theta_max 30.13
_cell_measurement_theta_min 2.68
_cell_volume 2146.20(18)
_computing_cell_refinement 'SAINT (Bruker, 2009)'
_computing_data_collection 'APEX2 (Bruker, 2009)'
_computing_data_reduction 'SAINT (Bruker, 2009)'
_computing_molecular_graphics 'SHELXTL (Sheldrick, 2008)'
_computing_publication_material
;
SHELXTL (Sheldrick, 2008) and PLATON (Spek, 2009)
;
_computing_structure_refinement 'SHELXTL (Sheldrick, 2008)'
_computing_structure_solution 'SHELXTL (Sheldrick, 2008)'
_diffrn_ambient_temperature 100.00(10)
_diffrn_measured_fraction_theta_full 0.989
_diffrn_measured_fraction_theta_max 0.989
_diffrn_measurement_device_type
;
Bruker APEXII DUO CCD area-detector diffractometer
;
_diffrn_measurement_method '\f and \w scans'
_diffrn_radiation_monochromator graphite
_diffrn_radiation_source 'fine-focus sealed tube'
_diffrn_radiation_type MoK\a
_diffrn_radiation_wavelength 0.71073
_diffrn_reflns_av_R_equivalents 0.0333
_diffrn_reflns_av_sigmaI/netI 0.0340
_diffrn_reflns_limit_h_max 8
_diffrn_reflns_limit_h_min -8
_diffrn_reflns_limit_k_max 30
_diffrn_reflns_limit_k_min -31
_diffrn_reflns_limit_l_max 21
_diffrn_reflns_limit_l_min -21
_diffrn_reflns_number 22989
_diffrn_reflns_theta_full 30.00
_diffrn_reflns_theta_max 30.00
_diffrn_reflns_theta_min 1.61
_diffrn_standards_number 0
_exptl_absorpt_coefficient_mu 0.196
_exptl_absorpt_correction_T_max 0.9749
_exptl_absorpt_correction_T_min 0.9350
_exptl_absorpt_correction_type multi-scan
_exptl_absorpt_process_details '(<i>SADABS</i>; Bruker, 2009)'
_exptl_crystal_colour yellow
_exptl_crystal_density_diffrn 1.269
_exptl_crystal_density_method 'not measured'
_exptl_crystal_description block
_exptl_crystal_F_000 856
_exptl_crystal_size_max 0.35
_exptl_crystal_size_mid 0.26
_exptl_crystal_size_min 0.13
_refine_diff_density_max 0.383
_refine_diff_density_min -0.325
_refine_ls_extinction_method none
_refine_ls_goodness_of_fit_ref 1.028
_refine_ls_hydrogen_treatment mixed
_refine_ls_matrix_type full
_refine_ls_number_parameters 351
_refine_ls_number_reflns 6191
_refine_ls_number_restraints 0
_refine_ls_restrained_S_all 1.028
_refine_ls_R_factor_all 0.0553
_refine_ls_R_factor_gt 0.0403
_refine_ls_shift/su_max_lt 0.001
_refine_ls_shift/su_mean 0.000
_refine_ls_structure_factor_coef Fsqd
_refine_ls_weighting_details 'calc w=1/[\s^2^(Fo^2^)+(0.0584P)^2^+0.7188P] where P=(Fo^2^+2Fc^2^)/3'
_refine_ls_weighting_scheme calc
_refine_ls_wR_factor_gt 0.1039
_refine_ls_wR_factor_ref 0.1157
_reflns_number_gt 4889
_reflns_number_total 6191
_reflns_threshold_expression I>2\s(I)
_cod_data_source_file fj2295.cif
_cod_data_source_block I
_cod_depositor_comments
;
The following automatic conversions were performed:
'_symmetry_cell_setting' value 'Monoclinic' changed to 'monoclinic'
according to '/home/saulius/struct/CIF-dictionaries/cif_core.dic'
dictionary named 'cif_core.dic' version 2.4.1 from 2010-06-29.

Automatic conversion script
Id: cif_fix_enum 1527 2010-12-29 10:47:43Z saulius 
;
_cod_original_sg_symbol_H-M 'P 21/c'
_cod_database_code 2226109
_cod_database_fobs_code 2226109

loop_
_symmetry_equiv_pos_as_xyz
'x, y, z'
'-x, y+1/2, -z+1/2'
'-x, -y, -z'
'x, -y-1/2, z-1/2'

loop_
_atom_site_type_symbol
_atom_site_label
_atom_site_fract_x
_atom_site_fract_y
_atom_site_fract_z
_atom_site_U_iso_or_equiv
_atom_site_adp_type
_atom_site_calc_flag
_atom_site_refinement_flags
_atom_site_occupancy
_atom_site_disorder_assembly
_atom_site_disorder_group
Cl Cl1 0.98899(7) 0.715737(13) 0.90927(2) 0.02946(10) Uani d . 1 . .
O O1 1.25735(15) 0.37767(4) 0.78500(6) 0.0222(2) Uani d . 1 . .
N N1 0.74535(17) 0.46489(5) 0.93300(6) 0.0166(2) Uani d . 1 . .
C C1 0.8209(2) 0.42457(5) 0.88123(7) 0.0157(2) Uani d . 1 . .
C C2 0.8083(2) 0.52252(5) 0.92445(7) 0.0150(2) Uani d . 1 . .
C C3 0.7221(2) 0.56504(6) 0.98060(8) 0.0184(2) Uani d . 1 . .
C C4 0.7763(2) 0.62357(6) 0.97496(8) 0.0201(2) Uani d . 1 . .
C C5 0.9190(2) 0.64118(5) 0.91295(8) 0.0198(3) Uani d . 1 . .
C C6 1.0057(2) 0.60204(5) 0.85712(7) 0.0179(2) Uani d . 1 . .
C C7 0.9518(2) 0.54095(5) 0.86241(7) 0.0148(2) Uani d . 1 . .
C C8 1.03265(19) 0.49667(5) 0.80677(7) 0.0141(2) Uani d . 1 . .
C C9 0.9673(2) 0.43886(5) 0.81688(7) 0.0146(2) Uani d . 1 . .
C C10 1.0682(2) 0.39015(5) 0.76648(7) 0.0165(2) Uani d . 1 . .
C C11 0.9424(2) 0.35894(5) 0.69584(8) 0.0196(2) Uani d . 1 . .
C C12 0.7385(2) 0.37191(5) 0.66730(8) 0.0186(2) Uani d . 1 . .
C C13 0.6247(2) 0.34261(6) 0.59338(8) 0.0199(2) Uani d . 1 . .
C C14 0.4235(2) 0.35703(5) 0.56358(8) 0.0183(2) Uani d . 1 . .
C C15 0.2997(2) 0.33203(5) 0.48666(7) 0.0177(2) Uani d . 1 . .
C C16 0.3789(2) 0.28695(6) 0.43480(8) 0.0222(3) Uani d . 1 . .
C C17 0.2553(3) 0.26556(6) 0.36195(9) 0.0266(3) Uani d . 1 . .
C C18 0.0520(3) 0.28854(6) 0.33945(9) 0.0271(3) Uani d . 1 . .
C C19 -0.0284(2) 0.33317(6) 0.38964(9) 0.0258(3) Uani d . 1 . .
C C20 0.0949(2) 0.35471(6) 0.46291(8) 0.0216(3) Uani d . 1 . .
C C21 1.1795(2) 0.51281(5) 0.73818(7) 0.0150(2) Uani d . 1 . .
C C22 1.3818(2) 0.53707(6) 0.76042(8) 0.0202(2) Uani d . 1 . .
C C23 1.5169(2) 0.55152(6) 0.69544(9) 0.0224(3) Uani d . 1 . .
C C24 1.4518(2) 0.54137(6) 0.60747(8) 0.0218(3) Uani d . 1 . .
C C25 1.2500(2) 0.51754(6) 0.58481(8) 0.0198(2) Uani d . 1 . .
C C26 1.1141(2) 0.50339(5) 0.64940(7) 0.0169(2) Uani d . 1 . .
C C27 0.7482(2) 0.36175(6) 0.89417(8) 0.0198(2) Uani d . 1 . .
H H3A 0.623(3) 0.5505(7) 1.0210(10) 0.022(4) Uiso d . 1 . .
H H4A 0.715(3) 0.6527(8) 1.0137(11) 0.028(4) Uiso d . 1 . .
H H6A 1.105(3) 0.6164(7) 0.8149(11) 0.024(4) Uiso d . 1 . .
H H11A 1.022(3) 0.3273(7) 0.6669(11) 0.027(4) Uiso d . 1 . .
H H12A 0.658(3) 0.4025(7) 0.6958(11) 0.023(4) Uiso d . 1 . .
H H13A 0.705(3) 0.3126(8) 0.5649(11) 0.029(4) Uiso d . 1 . .
H H14A 0.352(2) 0.3879(7) 0.5961(10) 0.018(4) Uiso d . 1 . .
H H16A 0.527(3) 0.2710(8) 0.4492(12) 0.031(4) Uiso d . 1 . .
H H17A 0.316(3) 0.2329(8) 0.3271(12) 0.033(5) Uiso d . 1 . .
H H18A -0.032(3) 0.2749(8) 0.2885(12) 0.036(5) Uiso d . 1 . .
H H19A -0.179(3) 0.3514(8) 0.3763(12) 0.036(5) Uiso d . 1 . .
H H20A 0.035(3) 0.3861(7) 0.4993(10) 0.020(4) Uiso d . 1 . .
H H22A 1.423(3) 0.5431(8) 0.8233(11) 0.028(4) Uiso d . 1 . .
H H23A 1.660(3) 0.5687(8) 0.7123(11) 0.027(4) Uiso d . 1 . .
H H24A 1.547(3) 0.5514(7) 0.5628(11) 0.026(4) Uiso d . 1 . .
H H25A 1.202(3) 0.5110(7) 0.5228(11) 0.024(4) Uiso d . 1 . .
H H26A 0.975(3) 0.4861(8) 0.6324(11) 0.027(4) Uiso d . 1 . .
H H27A 0.695(3) 0.3575(8) 0.9527(12) 0.031(4) Uiso d . 1 . .
H H27B 0.860(3) 0.3318(8) 0.8870(11) 0.029(4) Uiso d . 1 . .
H H27C 0.629(3) 0.3524(8) 0.8503(12) 0.034(5) Uiso d . 1 . .

loop_
_atom_site_aniso_label
_atom_site_aniso_U_11
_atom_site_aniso_U_22
_atom_site_aniso_U_33
_atom_site_aniso_U_12
_atom_site_aniso_U_13
_atom_site_aniso_U_23
Cl1 0.0483(2) 0.01405(14) 0.02701(16) -0.00199(14) 0.00901(14) -0.00136(10)
O1 0.0177(5) 0.0229(4) 0.0256(4) 0.0039(4) -0.0005(4) -0.0005(3)
N1 0.0146(5) 0.0189(5) 0.0162(4) -0.0007(4) 0.0013(4) 0.0001(3)
C1 0.0140(6) 0.0171(5) 0.0155(5) -0.0004(4) -0.0017(4) 0.0008(4)
C2 0.0133(5) 0.0175(5) 0.0139(5) 0.0000(4) -0.0003(4) -0.0004(4)
C3 0.0167(6) 0.0222(6) 0.0165(5) 0.0001(5) 0.0022(4) -0.0024(4)
C4 0.0214(6) 0.0207(6) 0.0183(5) 0.0024(5) 0.0026(5) -0.0038(4)
C5 0.0255(7) 0.0148(5) 0.0188(5) 0.0002(5) 0.0010(5) -0.0006(4)
C6 0.0219(6) 0.0165(5) 0.0154(5) -0.0003(5) 0.0020(5) 0.0011(4)
C7 0.0157(6) 0.0162(5) 0.0122(4) -0.0003(4) -0.0012(4) 0.0001(4)
C8 0.0136(5) 0.0164(5) 0.0122(4) 0.0008(4) -0.0004(4) 0.0004(4)
C9 0.0148(6) 0.0156(5) 0.0132(4) 0.0012(4) -0.0008(4) -0.0008(4)
C10 0.0188(6) 0.0148(5) 0.0161(5) 0.0003(5) 0.0024(4) 0.0007(4)
C11 0.0221(7) 0.0164(5) 0.0204(5) 0.0003(5) 0.0016(5) -0.0035(4)
C12 0.0221(6) 0.0160(5) 0.0178(5) -0.0007(5) 0.0023(5) -0.0014(4)
C13 0.0213(7) 0.0187(5) 0.0196(5) -0.0005(5) 0.0003(5) -0.0034(4)
C14 0.0207(6) 0.0165(5) 0.0180(5) -0.0016(5) 0.0030(5) -0.0017(4)
C15 0.0198(6) 0.0162(5) 0.0172(5) -0.0032(5) 0.0015(4) 0.0013(4)
C16 0.0242(7) 0.0198(6) 0.0225(6) -0.0005(5) 0.0015(5) -0.0027(4)
C17 0.0345(8) 0.0226(6) 0.0225(6) -0.0035(6) 0.0007(6) -0.0052(5)
C18 0.0343(8) 0.0253(6) 0.0204(6) -0.0063(6) -0.0054(6) -0.0009(5)
C19 0.0256(7) 0.0263(6) 0.0245(6) -0.0015(6) -0.0046(5) 0.0020(5)
C20 0.0234(7) 0.0207(6) 0.0205(5) 0.0000(5) 0.0006(5) 0.0007(4)
C21 0.0160(6) 0.0142(5) 0.0149(5) 0.0018(4) 0.0017(4) 0.0008(4)
C22 0.0188(6) 0.0231(6) 0.0183(5) 0.0002(5) 0.0000(5) 0.0014(4)
C23 0.0160(6) 0.0248(6) 0.0265(6) -0.0017(5) 0.0023(5) 0.0017(5)
C24 0.0224(7) 0.0210(6) 0.0230(6) 0.0031(5) 0.0082(5) 0.0033(4)
C25 0.0236(7) 0.0207(6) 0.0156(5) 0.0021(5) 0.0043(5) 0.0010(4)
C26 0.0180(6) 0.0172(5) 0.0154(5) -0.0001(5) 0.0008(4) -0.0008(4)
C27 0.0207(7) 0.0177(5) 0.0211(5) -0.0033(5) 0.0024(5) 0.0012(4)

loop_
_atom_type_symbol
_atom_type_description
_atom_type_scat_dispersion_real
_atom_type_scat_dispersion_imag
_atom_type_scat_source
C C 0.0033 0.0016 'International Tables Vol C Tables 4.2.6.8 and 6.1.1.4'
H H 0.0000 0.0000 'International Tables Vol C Tables 4.2.6.8 and 6.1.1.4'
N N 0.0061 0.0033 'International Tables Vol C Tables 4.2.6.8 and 6.1.1.4'
O O 0.0106 0.0060 'International Tables Vol C Tables 4.2.6.8 and 6.1.1.4'
Cl Cl 0.1484 0.1585 'International Tables Vol C Tables 4.2.6.8 and 6.1.1.4'

loop_
_geom_angle_atom_site_label_1
_geom_angle_atom_site_label_2
_geom_angle_atom_site_label_3
_geom_angle_site_symmetry_1
_geom_angle_site_symmetry_3
_geom_angle
_geom_angle_publ_flag
C1 N1 C2 . . 118.65(10) ?
N1 C1 C9 . . 122.41(11) ?
N1 C1 C27 . . 116.40(11) ?
C9 C1 C27 . . 121.18(11) ?
N1 C2 C7 . . 123.01(11) ?
N1 C2 C3 . . 117.28(11) ?
C7 C2 C3 . . 119.71(11) ?
C4 C3 C2 . . 120.41(12) ?
C4 C3 H3A . . 122.8(10) ?
C2 C3 H3A . . 116.8(10) ?
C3 C4 C5 . . 119.18(11) ?
C3 C4 H4A . . 120.0(10) ?
C5 C4 H4A . . 120.8(10) ?
C6 C5 C4 . . 122.68(12) ?
C6 C5 Cl1 . . 119.38(10) ?
C4 C5 Cl1 . . 117.93(9) ?
C5 C6 C7 . . 118.85(12) ?
C5 C6 H6A . . 119.9(10) ?
C7 C6 H6A . . 121.3(10) ?
C2 C7 C6 . . 119.16(11) ?
C2 C7 C8 . . 117.69(10) ?
C6 C7 C8 . . 123.15(11) ?
C9 C8 C7 . . 118.19(11) ?
C9 C8 C21 . . 120.91(10) ?
C7 C8 C21 . . 120.88(10) ?
C8 C9 C1 . . 120.05(10) ?
C8 C9 C10 . . 119.50(11) ?
C1 C9 C10 . . 120.15(10) ?
O1 C10 C11 . . 120.69(11) ?
O1 C10 C9 . . 118.97(10) ?
C11 C10 C9 . . 120.34(11) ?
C12 C11 C10 . . 124.93(12) ?
C12 C11 H11A . . 120.4(10) ?
C10 C11 H11A . . 114.6(10) ?
C11 C12 C13 . . 123.17(12) ?
C11 C12 H12A . . 121.2(10) ?
C13 C12 H12A . . 115.7(10) ?
C14 C13 C12 . . 122.85(12) ?
C14 C13 H13A . . 121.6(10) ?
C12 C13 H13A . . 115.5(10) ?
C13 C14 C15 . . 126.69(12) ?
C13 C14 H14A . . 116.9(9) ?
C15 C14 H14A . . 116.4(9) ?
C20 C15 C16 . . 118.41(11) ?
C20 C15 C14 . . 118.64(11) ?
C16 C15 C14 . . 122.94(12) ?
C17 C16 C15 . . 120.35(13) ?
C17 C16 H16A . . 119.7(10) ?
C15 C16 H16A . . 119.9(10) ?
C16 C17 C18 . . 120.45(13) ?
C16 C17 H17A . . 118.2(11) ?
C18 C17 H17A . . 121.3(10) ?
C19 C18 C17 . . 119.97(12) ?
C19 C18 H18A . . 119.1(11) ?
C17 C18 H18A . . 120.8(11) ?
C18 C19 C20 . . 119.79(14) ?
C18 C19 H19A . . 123.1(10) ?
C20 C19 H19A . . 117.1(10) ?
C19 C20 C15 . . 121.03(13) ?
C19 C20 H20A . . 119.4(9) ?
C15 C20 H20A . . 119.6(9) ?
C22 C21 C26 . . 118.92(11) ?
C22 C21 C8 . . 121.41(10) ?
C26 C21 C8 . . 119.66(11) ?
C23 C22 C21 . . 120.53(11) ?
C23 C22 H22A . . 122.6(11) ?
C21 C22 H22A . . 116.8(11) ?
C24 C23 C22 . . 120.21(13) ?
C24 C23 H23A . . 120.3(10) ?
C22 C23 H23A . . 119.5(10) ?
C25 C24 C23 . . 119.56(12) ?
C25 C24 H24A . . 120.7(10) ?
C23 C24 H24A . . 119.7(10) ?
C24 C25 C26 . . 120.43(11) ?
C24 C25 H25A . . 119.9(10) ?
C26 C25 H25A . . 119.7(10) ?
C25 C26 C21 . . 120.35(12) ?
C25 C26 H26A . . 119.2(10) ?
C21 C26 H26A . . 120.4(10) ?
C1 C27 H27A . . 109.8(10) ?
C1 C27 H27B . . 114.0(10) ?
H27A C27 H27B . . 109.3(14) ?
C1 C27 H27C . . 109.3(11) ?
H27A C27 H27C . . 107.8(15) ?
H27B C27 H27C . . 106.4(15) ?

loop_
_geom_bond_atom_site_label_1
_geom_bond_atom_site_label_2
_geom_bond_site_symmetry_2
_geom_bond_distance
_geom_bond_publ_flag
Cl1 C5 . 1.7405(13) ?
O1 C10 . 1.2253(16) ?
N1 C1 . 1.3175(15) ?
N1 C2 . 1.3681(15) ?
C1 C9 . 1.4322(17) ?
C1 C27 . 1.5066(17) ?
C2 C7 . 1.4180(17) ?
C2 C3 . 1.4217(16) ?
C3 C4 . 1.3680(18) ?
C3 H3A . 0.967(17) ?
C4 C5 . 1.4093(19) ?
C4 H4A . 0.981(17) ?
C5 C6 . 1.3693(17) ?
C6 C7 . 1.4230(16) ?
C6 H6A . 0.986(17) ?
C7 C8 . 1.4302(16) ?
C8 C9 . 1.3794(16) ?
C8 C21 . 1.4921(16) ?
C9 C10 . 1.5088(16) ?
C10 C11 . 1.4635(17) ?
C11 C12 . 1.3445(19) ?
C11 H11A . 0.994(17) ?
C12 C13 . 1.4451(16) ?
C12 H12A . 0.976(17) ?
C13 C14 . 1.3417(19) ?
C13 H13A . 0.967(18) ?
C14 C15 . 1.4666(16) ?
C14 H14A . 0.984(16) ?
C15 C20 . 1.3981(19) ?
C15 C16 . 1.4037(18) ?
C16 C17 . 1.3890(18) ?
C16 H16A . 1.001(18) ?
C17 C18 . 1.389(2) ?
C17 H17A . 1.000(19) ?
C18 C19 . 1.384(2) ?
C18 H18A . 0.955(19) ?
C19 C20 . 1.3940(18) ?
C19 H19A . 1.033(19) ?
C20 H20A . 0.993(16) ?
C21 C22 . 1.3938(18) ?
C21 C26 . 1.4007(15) ?
C22 C23 . 1.3926(18) ?
C22 H22A . 0.983(17) ?
C23 C24 . 1.3911(18) ?
C23 H23A . 0.987(18) ?
C24 C25 . 1.389(2) ?
C24 H24A . 0.965(18) ?
C25 C26 . 1.3897(17) ?
C25 H25A . 0.981(16) ?
C26 H26A . 0.967(18) ?
C27 H27A . 0.984(19) ?
C27 H27B . 0.985(18) ?
C27 H27C . 0.982(19) ?

loop_
_geom_hbond_atom_site_label_D
_geom_hbond_atom_site_label_H
_geom_hbond_atom_site_label_A
_geom_hbond_site_symmetry_A
_geom_hbond_distance_DH
_geom_hbond_distance_HA
_geom_hbond_distance_DA
_geom_hbond_angle_DHA
_geom_hbond_publ_flag
C3 H3A N1 3_667 0.966(17) 2.484(19) 3.3681(16) 152.1(14) yes
C11 H11A Cl1 2_746 0.994(17) 2.772(16) 3.6491(12) 147.4(14) yes
C17 H17A O1 4_465 1.000(19) 2.596(19) 3.4398(17) 142.1(14) yes
C27 H27C O1 1_455 0.984(18) 2.517(19) 3.3892(16) 147.6(14) yes

loop_
_geom_torsion_atom_site_label_1
_geom_torsion_atom_site_label_2
_geom_torsion_atom_site_label_3
_geom_torsion_atom_site_label_4
_geom_torsion_site_symmetry_1
_geom_torsion_site_symmetry_2
_geom_torsion_site_symmetry_3
_geom_torsion_site_symmetry_4
_geom_torsion
_geom_torsion_publ_flag
C2 N1 C1 C9 . . . . 0.42(17) ?
C2 N1 C1 C27 . . . . 179.34(10) ?
C1 N1 C2 C7 . . . . -0.12(17) ?
C1 N1 C2 C3 . . . . 179.31(11) ?
N1 C2 C3 C4 . . . . -179.28(11) ?
C7 C2 C3 C4 . . . . 0.17(18) ?
C2 C3 C4 C5 . . . . -0.14(19) ?
C3 C4 C5 C6 . . . . 0.4(2) ?
C3 C4 C5 Cl1 . . . . -178.59(10) ?
C4 C5 C6 C7 . . . . -0.74(19) ?
Cl1 C5 C6 C7 . . . . 178.29(9) ?
N1 C2 C7 C6 . . . . 178.96(11) ?
C3 C2 C7 C6 . . . . -0.46(17) ?
N1 C2 C7 C8 . . . . 0.03(17) ?
C3 C2 C7 C8 . . . . -179.39(11) ?
C5 C6 C7 C2 . . . . 0.73(18) ?
C5 C6 C7 C8 . . . . 179.60(11) ?
C2 C7 C8 C9 . . . . -0.23(16) ?
C6 C7 C8 C9 . . . . -179.12(11) ?
C2 C7 C8 C21 . . . . 178.30(10) ?
C6 C7 C8 C21 . . . . -0.59(17) ?
C7 C8 C9 C1 . . . . 0.52(16) ?
C21 C8 C9 C1 . . . . -178.01(10) ?
C7 C8 C9 C10 . . . . -173.22(10) ?
C21 C8 C9 C10 . . . . 8.26(16) ?
N1 C1 C9 C8 . . . . -0.64(17) ?
C27 C1 C9 C8 . . . . -179.51(11) ?
N1 C1 C9 C10 . . . . 173.05(11) ?
C27 C1 C9 C10 . . . . -5.82(16) ?
C8 C9 C10 O1 . . . . 68.11(15) ?
C1 C9 C10 O1 . . . . -105.62(14) ?
C8 C9 C10 C11 . . . . -111.08(13) ?
C1 C9 C10 C11 . . . . 75.19(14) ?
O1 C10 C11 C12 . . . . -175.74(12) ?
C9 C10 C11 C12 . . . . 3.44(19) ?
C10 C11 C12 C13 . . . . 175.68(12) ?
C11 C12 C13 C14 . . . . -177.89(13) ?
C12 C13 C14 C15 . . . . 176.62(12) ?
C13 C14 C15 C20 . . . . -176.86(13) ?
C13 C14 C15 C16 . . . . 2.0(2) ?
C20 C15 C16 C17 . . . . -0.23(19) ?
C14 C15 C16 C17 . . . . -179.12(12) ?
C15 C16 C17 C18 . . . . 0.1(2) ?
C16 C17 C18 C19 . . . . 0.2(2) ?
C17 C18 C19 C20 . . . . -0.3(2) ?
C18 C19 C20 C15 . . . . 0.1(2) ?
C16 C15 C20 C19 . . . . 0.11(19) ?
C14 C15 C20 C19 . . . . 179.05(12) ?
C9 C8 C21 C22 . . . . -118.31(13) ?
C7 C8 C21 C22 . . . . 63.20(16) ?
C9 C8 C21 C26 . . . . 61.54(15) ?
C7 C8 C21 C26 . . . . -116.95(13) ?
C26 C21 C22 C23 . . . . -0.23(18) ?
C8 C21 C22 C23 . . . . 179.63(12) ?
C21 C22 C23 C24 . . . . -0.5(2) ?
C22 C23 C24 C25 . . . . 0.9(2) ?
C23 C24 C25 C26 . . . . -0.54(19) ?
C24 C25 C26 C21 . . . . -0.24(19) ?
C22 C21 C26 C25 . . . . 0.62(18) ?
C8 C21 C26 C25 . . . . -179.24(11) ?

loop_
_cod_related_entry_id
_cod_related_entry_database
_cod_related_entry_code
1 ChemSpider 22842488
